data_7114067
loop_
_publ_author_name
'Glorius, Frank'
'Altenhoff, Gereon'
'Goddard, Richard'
'Lehmann, Christian'

_publ_section_title
;
 Oxazolines as chiral building blocks for imidazolium salts and
 N-heterocyclic carbene ligandsElectronic supplementary information (ESI)
 available: spectroscopic data for 10 and 12. See
 http://www.rsc.org/suppdata/cc/b2/b208045a/
;
_journal_issue 22
_journal_name_full 'Chemical Communications'
_journal_page_first 2704
_journal_paper_doi 10.1039/b208045a
_journal_year 2002
_chemical_compound_source 'see paper'
_chemical_formula_moiety 'C26 H40 I2 N4 O4 Pd, 2(C H Cl3)'
_chemical_formula_sum 'C28 H42 Cl6 I2 N4 O4 Pd'
_chemical_formula_weight 1071.56
_chemical_name_systematic
; 
Bis[(1-isopropylmethyl-methylene-oxy-5-yl)(2-isopropylmethyl-
methylene-oxo-4-yl)imidazol-2-ylidene]palladium diiodide chloroform solvate
;
_space_group_IT_number 18
_symmetry_cell_setting orthorhombic
_symmetry_Int_Tables_number 18
_symmetry_space_group_name_Hall 'P 2 2ab'
_symmetry_space_group_name_H-M 'P 21 21 2'
_atom_sites_solution_hydrogens mixed
_atom_sites_solution_primary direct
_atom_sites_solution_secondary difmap
_cell_angle_alpha 90.00
_cell_angle_beta 90.00
_cell_angle_gamma 90.00
_cell_formula_units_Z 2
_cell_length_a 12.257(3)
_cell_length_b 13.001(3)
_cell_length_c 12.305(3)
_cell_measurement_reflns_used 33760
_cell_measurement_temperature 200
_cell_measurement_theta_max 33.14
_cell_measurement_theta_min 2.04
_cell_volume 1960.8(8)
_computing_cell_refinement 'Denzo / Scalepack (Otwinowski 1997)'
_computing_data_collection 'Collect software (Nonius, 1998)'
_computing_data_reduction 'Denzo / Scalepack (Otwinowski 1997)'
_computing_molecular_graphics 'ORTEP (Johnson, 1976)'
_computing_structure_refinement 'SHELXL-97 (Sheldrick, 1997)'
_computing_structure_solution 'SHELXS-97 (Sheldrick, 1990)'
_diffrn_ambient_temperature 200
_diffrn_measured_fraction_theta_full 0.891
_diffrn_measured_fraction_theta_max 0.891
_diffrn_measurement_device_type 'Nonius KappaCCD'
_diffrn_measurement_method 'CCD \w-scan'
_diffrn_radiation_monochromator graphite
_diffrn_radiation_source '0.3 mm focus rotating anode'
_diffrn_radiation_type MoK\a
_diffrn_radiation_wavelength 0.71073
_diffrn_reflns_av_R_equivalents 0.0873
_diffrn_reflns_av_sigmaI/netI 0.0422
_diffrn_reflns_limit_h_max 18
_diffrn_reflns_limit_h_min -18
_diffrn_reflns_limit_k_max 19
_diffrn_reflns_limit_k_min -19
_diffrn_reflns_limit_l_max 18
_diffrn_reflns_limit_l_min -18
_diffrn_reflns_number 68069
_diffrn_reflns_theta_full 33.10
_diffrn_reflns_theta_max 33.10
_diffrn_reflns_theta_min 6.65
_diffrn_standards_decay_% 0.0
_diffrn_standards_number 0
_exptl_absorpt_coefficient_mu 2.493
_exptl_absorpt_correction_T_max 0.80937
_exptl_absorpt_correction_T_min 0.79669
_exptl_absorpt_correction_type gaussian
_exptl_absorpt_process_details 'XPREP, Siemens (1995)'
_exptl_crystal_colour yellow
_exptl_crystal_density_diffrn 1.815
_exptl_crystal_density_meas ?
_exptl_crystal_density_method none
_exptl_crystal_description prism
_exptl_crystal_F_000 1048
_exptl_crystal_size_max 0.16
_exptl_crystal_size_mid 0.14
_exptl_crystal_size_min 0.10
_refine_diff_density_max 0.762
_refine_diff_density_min -0.797
_refine_diff_density_rms 0.103
_refine_ls_abs_structure_details 'Flack, H. D. (1983). Acta Cryst. A39, 876-881'
_refine_ls_abs_structure_Flack -0.02(3)
_refine_ls_extinction_method none
_refine_ls_goodness_of_fit_ref 1.084
_refine_ls_hydrogen_treatment mixed
_refine_ls_matrix_type full
_refine_ls_number_parameters 236
_refine_ls_number_reflns 6714
_refine_ls_number_restraints 0
_refine_ls_restrained_S_all 1.084
_refine_ls_R_factor_all 0.0745
_refine_ls_R_factor_gt 0.0431
_refine_ls_shift/su_max 0.001
_refine_ls_shift/su_mean 0.000
_refine_ls_structure_factor_coef Fsqd
_refine_ls_weighting_details 'calc w=1/[\s^2^(Fo^2^)+(0.0165P)^2^+3.6019P] where P=(Fo^2^+2Fc^2^)/3'
_refine_ls_weighting_scheme calc
_refine_ls_wR_factor_gt 0.0741
_refine_ls_wR_factor_ref 0.0848
_reflns_number_gt 4958
_reflns_number_total 6714
_reflns_threshold_expression I>2\s(I)
_cod_data_source_file b208045a.txt
_cod_data_source_block 4226
_cod_depositor_comments
;
The following automatic conversions were performed:

'_exptl_crystal_density_meas' value 'none' was changed to '?' - the
value is perceived as not measured.

Automatic conversion script
Id: cif_fix_values 3008 2015-01-20 13:52:24Z robertas 
;
_cod_original_cell_volume 1960.9(7)
_cod_database_code 7114067

loop_
_symmetry_equiv_pos_as_xyz
'x, y, z'
'-x, -y, z'
'x+1/2, -y+1/2, -z'
'-x+1/2, y+1/2, -z'

loop_
_atom_site_label
_atom_site_type_symbol
_atom_site_fract_x
_atom_site_fract_y
_atom_site_fract_z
_atom_site_U_iso_or_equiv
_atom_site_adp_type
_atom_site_occupancy
_atom_site_symmetry_multiplicity
_atom_site_calc_flag
_atom_site_refinement_flags
C1 C 0.8938(3) 0.8796(3) 0.2529(5) 0.0319(7) Uani 1 1 d .
C2 C 0.9222(4) 0.7837(4) 0.4400(4) 0.0429(11) Uani 1 1 d .
H2 H 0.9979 0.7614 0.4304 0.051 Uiso 1 1 calc R
C3 C 0.8538(7) 0.6908(5) 0.4694(6) 0.074(2) Uani 1 1 d .
H3A H 0.9011 0.6325 0.4839 0.089 Uiso 1 1 calc R
H3B H 0.8122 0.7051 0.5348 0.089 Uiso 1 1 calc R
C4 C 0.7976(4) 0.7385(4) 0.3055(5) 0.0451(12) Uani 1 1 d .
C5 C 0.7627(4) 0.7641(4) 0.2074(5) 0.0428(12) Uani 1 1 d .
C6 C 0.7041(5) 0.8051(5) 0.0405(6) 0.0700(19) Uani 1 1 d .
H6A H 0.6342 0.8351 0.0212 0.084 Uiso 1 1 calc R
H6B H 0.7315 0.7679 -0.0222 0.084 Uiso 1 1 calc R
C7 C 0.7846(4) 0.8907(4) 0.0717(4) 0.0390(10) Uani 1 1 d .
H7 H 0.7429 0.9538 0.0849 0.047 Uiso 1 1 calc R
C8 C 0.9206(7) 0.8728(5) 0.5208(5) 0.067(2) Uani 1 1 d .
H8 H 0.9649 0.9281 0.4895 0.080 Uiso 1 1 calc R
C9 C 0.8111(10) 0.9146(8) 0.5378(8) 0.131(4) Uani 1 1 d .
H9A H 0.8164 0.9816 0.5702 0.197 Uiso 1 1 calc R
H9B H 0.7708 0.8698 0.5852 0.197 Uiso 1 1 calc R
H9C H 0.7741 0.9198 0.4692 0.197 Uiso 1 1 calc R
C10 C 0.9743(9) 0.8417(7) 0.6261(6) 0.100(3) Uani 1 1 d .
H10A H 1.0520 0.8400 0.6165 0.150 Uiso 1 1 calc R
H10B H 0.9490 0.7747 0.6471 0.150 Uiso 1 1 calc R
H10C H 0.9561 0.8905 0.6817 0.150 Uiso 1 1 calc R
C11 C 0.8731(5) 0.9148(6) -0.0083(4) 0.0540(15) Uani 1 1 d .
H11 H 0.9192 0.9679 0.0247 0.065 Uiso 1 1 calc R
C12 C 0.8265(7) 0.9600(6) -0.1116(5) 0.080(2) Uani 1 1 d .
H12A H 0.8272 1.0337 -0.1068 0.120 Uiso 1 1 calc R
H12B H 0.7529 0.9365 -0.1211 0.120 Uiso 1 1 calc R
H12C H 0.8699 0.9385 -0.1725 0.120 Uiso 1 1 calc R
C13 C 0.9430(7) 0.8259(9) -0.0291(7) 0.102(3) Uani 1 1 d .
H13A H 0.9676 0.7979 0.0388 0.153 Uiso 1 1 calc R
H13B H 1.0047 0.8469 -0.0716 0.153 Uiso 1 1 calc R
H13C H 0.9024 0.7746 -0.0680 0.153 Uiso 1 1 calc R
C14 C 0.5423(10) 1.0181(10) 0.2806(10) 0.069(4) Uiso 0.50 1 d P
C15 C 0.5501(10) 1.0175(10) -0.2268(11) 0.070(4) Uiso 0.50 1 d P
Cl1A Cl 0.5000 1.0000 0.1427(15) 0.101(5) Uiso 0.20 2 d SP
Cl1B Cl 0.4800(9) 0.9409(10) 0.1597(9) 0.082(3) Uiso 0.20 1 d P
Cl1C Cl 0.5072(9) 0.8941(8) 0.1971(9) 0.071(2) Uiso 0.20 1 d P
Cl2A Cl 0.5393(13) 0.8921(11) 0.2704(18) 0.115(5) Uiso 0.20 1 d P
Cl2B Cl 0.5685(11) 0.9065(10) 0.3234(12) 0.071(3) Uiso 0.20 1 d P
Cl2C Cl 0.5873(11) 0.9335(11) 0.3483(14) 0.067(3) Uiso 0.20 1 d P
Cl2D Cl 0.5806(11) 0.9356(10) 0.3862(11) 0.069(3) Uiso 0.20 1 d P
Cl2E Cl 0.535(2) 0.9705(19) 0.4098(19) 0.178(10) Uiso 0.20 1 d P
Cl3A Cl 0.5000 1.0000 -0.0740(14) 0.103(5) Uiso 0.20 2 d SP
Cl3B Cl 0.4499(9) 0.9497(9) -0.0830(9) 0.071(3) Uiso 0.20 1 d P
Cl3C Cl 0.4655(11) 0.9217(11) -0.1175(13) 0.099(4) Uiso 0.20 1 d P
Cl4A Cl 0.5323(14) 0.8849(14) -0.2070(15) 0.112(8) Uiso 0.20 1 d P
Cl4B Cl 0.5523(12) 0.8842(9) -0.2345(11) 0.041(2) Uiso 0.20 1 d P
Cl4C Cl 0.5706(9) 0.8861(10) -0.2543(11) 0.057(4) Uiso 0.20 1 d P
Cl4D Cl 0.5594(10) 0.9282(12) -0.2886(12) 0.068(3) Uiso 0.20 1 d P
Cl4E Cl 0.5678(8) 0.9509(8) -0.3167(9) 0.061(3) Uiso 0.20 1 d P
I I 0.83577(2) 1.128247(19) 0.25408(4) 0.04051(8) Uani 1 1 d .
N1 N 0.8769(3) 0.8093(3) 0.3327(3) 0.0363(8) Uani 1 1 d .
N2 N 0.8225(3) 0.8511(3) 0.1769(3) 0.0357(8) Uani 1 1 d .
O1 O 0.7809(3) 0.6662(3) 0.3823(4) 0.0661(12) Uani 1 1 d .
O2 O 0.6905(3) 0.7361(3) 0.1296(4) 0.0616(11) Uani 1 1 d .
Pd Pd 1.0000 1.0000 0.25436(4) 0.02507(8) Uani 1 2 d S

loop_
_atom_site_aniso_label
_atom_site_aniso_U_11
_atom_site_aniso_U_22
_atom_site_aniso_U_33
_atom_site_aniso_U_23
_atom_site_aniso_U_13
_atom_site_aniso_U_12
C1 0.0256(15) 0.0294(16) 0.0406(18) -0.005(3) 0.007(2) -0.0046(13)
C2 0.051(3) 0.041(3) 0.038(2) 0.0064(19) 0.011(2) 0.003(2)
C3 0.099(6) 0.056(4) 0.068(4) 0.020(3) 0.013(4) -0.027(4)
C4 0.033(3) 0.031(2) 0.071(3) 0.011(2) 0.009(2) -0.009(2)
C5 0.027(2) 0.031(2) 0.070(3) -0.005(2) 0.002(2) -0.0087(19)
C6 0.057(4) 0.071(4) 0.082(5) -0.004(3) -0.024(3) -0.026(3)
C7 0.033(2) 0.036(2) 0.048(3) -0.0079(19) -0.0077(18) -0.0014(19)
C8 0.112(6) 0.044(3) 0.044(3) 0.001(2) 0.008(3) 0.001(4)
C9 0.183(11) 0.123(8) 0.087(6) 0.006(5) 0.020(7) 0.103(9)
C10 0.152(9) 0.104(6) 0.044(4) 0.006(3) -0.006(4) -0.012(6)
C11 0.038(3) 0.082(4) 0.042(3) -0.002(3) -0.005(2) 0.002(3)
C12 0.100(5) 0.089(5) 0.050(4) 0.008(3) -0.015(4) -0.009(5)
C13 0.094(6) 0.149(9) 0.064(5) 0.003(5) 0.003(4) 0.062(7)
I 0.03359(12) 0.03646(12) 0.05147(16 -0.00530(18) 0.0013(2) 0.00280(10)
N1 0.0325(19) 0.035(2) 0.041(2) 0.0020(16) 0.0084(15) -0.0079(16)
N2 0.0290(18) 0.0330(18) 0.045(2) -0.0016(15) -0.0006(16) -0.0097(16)
O1 0.059(3) 0.049(2) 0.090(3) 0.026(2) 0.010(2) -0.022(2)
O2 0.043(2) 0.047(2) 0.095(3) 0.001(2) -0.0173(19) -0.0221(18)
Pd 0.02454(15) 0.02589(15) 0.02479(16) 0.000 0.000 -0.00590(13)

loop_
_atom_type_symbol
_atom_type_description
_atom_type_scat_dispersion_real
_atom_type_scat_dispersion_imag
_atom_type_scat_source
C C 0.0033 0.0016 'International Tables Vol C Tables 4.2.6.8 and 6.1.1.4'
H H 0.0000 0.0000 'International Tables Vol C Tables 4.2.6.8 and 6.1.1.4'
Cl Cl 0.1484 0.1585 'International Tables Vol C Tables 4.2.6.8 and 6.1.1.4'
I I -0.4742 1.8119 'International Tables Vol C Tables 4.2.6.8 and 6.1.1.4'
N N 0.0061 0.0033 'International Tables Vol C Tables 4.2.6.8 and 6.1.1.4'
O O 0.0106 0.0060 'International Tables Vol C Tables 4.2.6.8 and 6.1.1.4'
Pd Pd -0.9988 1.0072 'International Tables Vol C Tables 4.2.6.8 and 6.1.1.4'

loop_
_geom_angle_atom_site_label_1
_geom_angle_atom_site_label_2
_geom_angle_atom_site_label_3
_geom_angle
_geom_angle_site_symmetry_1
_geom_angle_site_symmetry_3
_geom_angle_publ_flag
N2 C1 N1 102.7(3) . . y
N2 C1 Pd 129.8(4) . . y
N1 C1 Pd 127.5(4) . . y
N1 C2 C3 100.7(5) . . y
N1 C2 C8 114.1(4) . . y
C3 C2 C8 116.2(5) . . y
O1 C3 C2 110.1(5) . . y
C5 C4 O1 140.0(6) . . y
C5 C4 N1 106.3(4) . . y
O1 C4 N1 113.7(5) . . y
C4 C5 O2 142.1(5) . . y
C4 C5 N2 106.2(5) . . y
O2 C5 N2 111.7(5) . . y
O2 C6 C7 109.8(5) . . y
N2 C7 C11 115.1(4) . . y
N2 C7 C6 99.7(4) . . y
C11 C7 C6 116.9(5) . . y
C9 C8 C10 112.2(6) . . y
C9 C8 C2 112.7(7) . . y
C10 C8 C2 110.5(6) . . y
C13 C11 C7 112.0(6) . . y
C13 C11 C12 112.5(6) . . y
C7 C11 C12 111.1(5) . . y
C14 C14 Cl2C 91.8(13) 2_675 . y
C14 C14 Cl2A 73.9(14) 2_675 2_675 y
Cl2C C14 Cl2A 147.8(14) . 2_675 y
C14 C14 Cl2B 78.7(14) 2_675 . y
Cl2C C14 Cl2B 19.3(7) . . y
Cl2A C14 Cl2B 148.9(12) 2_675 . y
C14 C14 Cl1B 89.0(8) 2_675 2_675 y
Cl2C C14 Cl1B 146.0(12) . 2_675 y
Cl2A C14 Cl1B 64.0(10) 2_675 2_675 y
Cl2B C14 Cl1B 130.5(11) . 2_675 y
C14 C14 Cl2A 64.3(13) 2_675 . y
Cl2C C14 Cl2A 46.7(9) . . y
Cl2A C14 Cl2A 137.2(9) 2_675 . y
Cl2B C14 Cl2A 27.5(7) . . y
Cl1B C14 Cl2A 104.8(12) 2_675 . y
C14 C14 Cl1C 87.3(12) 2_675 2_675 y
Cl2C C14 Cl1C 175.5(12) . 2_675 y
Cl2A C14 Cl1C 35.7(8) 2_675 2_675 y
Cl2B C14 Cl1C 156.7(11) . 2_675 y
Cl1B C14 Cl1C 29.6(5) 2_675 2_675 y
Cl2A C14 Cl1C 129.3(12) . 2_675 y
C14 C14 Cl2E 78.4(10) 2_675 . y
Cl2C C14 Cl2E 39.7(9) . . y
Cl2A C14 Cl2E 108.3(15) 2_675 . y
Cl2B C14 Cl2E 50.7(10) . . y
Cl1B C14 Cl2E 166.9(13) 2_675 . y
Cl2A C14 Cl2E 73.1(11) . . y
Cl1C C14 Cl2E 144.0(13) 2_675 . y
C14 C14 Cl2D 89.4(11) 2_675 . y
Cl2C C14 Cl2D 14.0(7) . . y
Cl2A C14 Cl2D 134.4(13) 2_675 . y
Cl2B C14 Cl2D 29.9(7) . . y
Cl1B C14 Cl2D 159.8(11) 2_675 . y
Cl2A C14 Cl2D 56.7(9) . . y
Cl1C C14 Cl2D 170.0(11) 2_675 . y
Cl2E C14 Cl2D 26.0(7) . . y
C14 C14 Cl2B 61.8(13) 2_675 2_675 y
Cl2C C14 Cl2B 122.1(11) . 2_675 y
Cl2A C14 Cl2B 25.9(7) 2_675 2_675 y
Cl2B C14 Cl2B 124.8(11) . 2_675 y
Cl1B C14 Cl2B 87.8(9) 2_675 2_675 y
Cl2A C14 Cl2B 124.2(10) . 2_675 y
Cl1C C14 Cl2B 61.1(7) 2_675 2_675 y
Cl2E C14 Cl2B 83.1(12) . 2_675 y
Cl2D C14 Cl2B 109.1(11) . 2_675 y
C14 C14 Cl1A 71.5(4) 2_675 . y
Cl2C C14 Cl1A 122.8(11) . . y
Cl2A C14 Cl1A 80.5(9) 2_675 . y
Cl2B C14 Cl1A 104.7(9) . . y
Cl1B C14 Cl1A 27.7(5) 2_675 . y
Cl2A C14 Cl1A 77.8(9) . . y
Cl1C C14 Cl1A 52.7(5) 2_675 . y
Cl2E C14 Cl1A 144.9(11) . . y
Cl2D C14 Cl1A 134.5(9) . . y
Cl2B C14 Cl1A 97.7(8) 2_675 . y
C14 C14 Cl2E 64.5(9) 2_675 2_675 y
Cl2C C14 Cl2E 76.5(12) . 2_675 y
Cl2A C14 Cl2E 71.4(11) 2_675 2_675 y
Cl2B C14 Cl2E 83.7(11) . 2_675 y
Cl1B C14 Cl2E 133.0(12) 2_675 2_675 y
Cl2A C14 Cl2E 97.7(12) . 2_675 y
Cl1C C14 Cl2E 107.0(11) 2_675 2_675 y
Cl2E C14 Cl2E 37.2(16) . 2_675 y
Cl2D C14 Cl2E 63.2(12) . 2_675 y
Cl2B C14 Cl2E 46.0(8) 2_675 2_675 y
Cl1A C14 Cl2E 132.5(11) . 2_675 y
C15 C15 Cl4D 77.7(11) 2_675 . y
C15 C15 Cl4E 86.1(9) 2_675 . y
Cl4D C15 Cl4E 19.1(7) . . y
C15 C15 Cl3C 93.5(9) 2_675 2_675 y
Cl4D C15 Cl3C 153.7(13) . 2_675 y
Cl4E C15 Cl3C 172.2(12) . 2_675 y
C15 C15 Cl4A 72.0(12) 2_675 2_675 y
Cl4D C15 Cl4A 141.0(13) . 2_675 y
Cl4E C15 Cl4A 132.9(12) . 2_675 y
Cl3C C15 Cl4A 53.8(9) 2_675 2_675 y
C15 C15 Cl4D 53.3(9) 2_675 2_675 y
Cl4D C15 Cl4D 99.6(14) . 2_675 y
Cl4E C15 Cl4D 91.5(10) . 2_675 y
Cl3C C15 Cl4D 94.5(11) 2_675 2_675 y
Cl4A C15 Cl4D 42.0(7) 2_675 2_675 y
C15 C15 Cl4B 70.6(11) 2_675 . y
Cl4D C15 Cl4B 30.3(7) . . y
Cl4E C15 Cl4B 49.3(8) . . y
Cl3C C15 Cl4B 123.4(11) 2_675 . y
Cl4A C15 Cl4B 142.2(12) 2_675 . y
Cl4D C15 Cl4B 113.8(9) 2_675 . y
C15 C15 Cl4A 62.8(11) 2_675 . y
Cl4D C15 Cl4A 42.8(7) . . y
Cl4E C15 Cl4A 61.9(9) . . y
Cl3C C15 Cl4A 111.1(11) 2_675 . y
Cl4A C15 Cl4A 131.5(10) 2_675 . y
Cl4D C15 Cl4A 111.9(11) 2_675 . y
Cl4B C15 Cl4A 13.7(7) . . y
C15 C15 Cl4C 78.2(12) 2_675 . y
Cl4D C15 Cl4C 22.1(7) . . y
Cl4E C15 Cl4C 40.3(7) . . y
Cl3C C15 Cl4C 132.1(11) 2_675 . y
Cl4A C15 Cl4C 150.2(10) 2_675 . y
Cl4D C15 Cl4C 115.5(11) 2_675 . y
Cl4B C15 Cl4C 10.9(7) . . y
Cl4A C15 Cl4C 24.6(7) . . y
C15 C15 Cl4B 65.9(11) 2_675 2_675 y
Cl4D C15 Cl4B 128.5(12) . 2_675 y
Cl4E C15 Cl4B 120.0(10) . 2_675 y
Cl3C C15 Cl4B 66.5(9) 2_675 2_675 y
Cl4A C15 Cl4B 13.0(7) 2_675 2_675 y
Cl4D C15 Cl4B 29.1(6) 2_675 2_675 y
Cl4B C15 Cl4B 136.0(8) . 2_675 y
Cl4A C15 Cl4B 128.3(10) . 2_675 y
Cl4C C15 Cl4B 141.4(10) . 2_675 y
C15 C15 Cl3B 94.7(6) 2_675 2_675 y
Cl4D C15 Cl3B 136.5(12) . 2_675 y
Cl4E C15 Cl3B 154.0(11) . 2_675 y
Cl3C C15 Cl3B 18.2(6) 2_675 2_675 y
Cl4A C15 Cl3B 71.0(9) 2_675 2_675 y
Cl4D C15 Cl3B 109.8(10) 2_675 2_675 y
Cl4B C15 Cl3B 106.6(9) . 2_675 y
Cl4A C15 Cl3B 95.4(10) . 2_675 y
Cl4C C15 Cl3B 114.5(9) . 2_675 y
Cl4B C15 Cl3B 83.4(9) 2_675 2_675 y
C15 C15 Cl4E 49.5(7) 2_675 2_675 y
Cl4D C15 Cl4E 85.6(10) . 2_675 y
Cl4E C15 Cl4E 77.9(9) . 2_675 y
Cl3C C15 Cl4E 107.6(10) 2_675 2_675 y
Cl4A C15 Cl4E 56.0(8) 2_675 2_675 y
Cl4D C15 Cl4E 14.0(6) 2_675 2_675 y
Cl4B C15 Cl4E 101.5(8) . 2_675 y
Cl4A C15 Cl4E 101.7(9) . 2_675 y
Cl4C C15 Cl4E 102.1(8) . 2_675 y
Cl4B C15 Cl4E 43.1(6) 2_675 2_675 y
Cl3B C15 Cl4E 121.7(9) 2_675 2_675 y
Cl1B Cl1A Cl1B 151(3) . 2_675 y
Cl1B Cl1A Cl1C 135(2) . 2_675 y
Cl1B Cl1A Cl1C 23.0(10) 2_675 2_675 y
Cl1B Cl1A Cl1C 23.0(10) . . y
Cl1B Cl1A Cl1C 135(2) 2_675 . y
Cl1C Cl1A Cl1C 128.2(14) 2_675 . y
Cl1B Cl1A C14 88.2(18) . . y
Cl1B Cl1A C14 63.6(15) 2_675 . y
Cl1C Cl1A C14 59.0(8) 2_675 . y
Cl1C Cl1A C14 71.8(9) . . y
Cl1B Cl1A C14 63.6(15) . 2_675 y
Cl1B Cl1A C14 88.2(18) 2_675 2_675 y
Cl1C Cl1A C14 71.8(9) 2_675 2_675 y
Cl1C Cl1A C14 59.0(8) . 2_675 y
C14 Cl1A C14 37.1(9) . 2_675 y
Cl1B Cl1A Cl2A 110.5(18) . 2_675 y
Cl1B Cl1A Cl2A 44.3(13) 2_675 2_675 y
Cl1C Cl1A Cl2A 24.0(6) 2_675 2_675 y
Cl1C Cl1A Cl2A 106.2(11) . 2_675 y
C14 Cl1A Cl2A 44.7(7) . 2_675 y
C14 Cl1A Cl2A 48.1(8) 2_675 2_675 y
Cl1B Cl1A Cl2A 44.3(13) . . y
Cl1B Cl1A Cl2A 110.5(18) 2_675 . y
Cl1C Cl1A Cl2A 106.2(11) 2_675 . y
Cl1C Cl1A Cl2A 24.0(6) . . y
C14 Cl1A Cl2A 48.1(8) . . y
C14 Cl1A Cl2A 44.7(7) 2_675 . y
Cl2A Cl1A Cl2A 86.7(11) 2_675 . y
Cl1C Cl1B Cl1A 134(2) . . y
Cl1C Cl1B C14 78.3(13) . 2_675 y
Cl1A Cl1B C14 88.6(17) . 2_675 y
Cl1C Cl1B Cl1B 125.1(14) . 2_675 y
Cl1A Cl1B Cl1B 14.5(16) . 2_675 y
C14 Cl1B Cl1B 74.6(7) 2_675 2_675 y
Cl1C Cl1B Cl2A 25.4(11) . . y
Cl1A Cl1B Cl2A 115.3(17) . . y
C14 Cl1B Cl2A 56.2(8) 2_675 . y
Cl1B Cl1B Cl2A 103.3(8) 2_675 . y
Cl1C Cl1B C14 78.3(12) . . y
Cl1A Cl1B C14 66.5(17) . . y
C14 Cl1B C14 35.7(8) 2_675 . y
Cl1B Cl1B C14 52.4(5) 2_675 . y
Cl2A Cl1B C14 53.3(7) . . y
Cl1C Cl1B Cl1C 124.6(14) . 2_675 y
Cl1A Cl1B Cl1C 29.8(14) . 2_675 y
C14 Cl1B Cl1C 59.6(7) 2_675 2_675 y
Cl1B Cl1B Cl1C 18.0(5) 2_675 2_675 y
Cl2A Cl1B Cl1C 99.7(9) . 2_675 y
C14 Cl1B Cl1C 46.4(6) . 2_675 y
Cl1C Cl1B Cl2B 36.4(10) . . y
Cl1A Cl1B Cl2B 104.9(16) . . y
C14 Cl1B Cl2B 48.8(7) 2_675 . y
Cl1B Cl1B Cl2B 92.4(6) 2_675 . y
Cl2A Cl1B Cl2B 11.3(6) . . y
C14 Cl1B Cl2B 42.1(6) . . y
Cl1C Cl1B Cl2B 88.4(7) 2_675 . y
Cl1B Cl1C Cl2A 133.4(19) . . y
Cl1B Cl1C Cl1A 23.0(10) . . y
Cl2A Cl1C Cl1A 116.6(14) . . y
Cl1B Cl1C C14 72.1(13) . 2_675 y
Cl2A Cl1C C14 66.1(12) . 2_675 y
Cl1A Cl1C C14 68.3(8) . 2_675 y
Cl1B Cl1C Cl2B 127.0(14) . . y
Cl2A Cl1C Cl2B 7.2(11) . . y
Cl1A Cl1C Cl2B 109.5(9) . . y
C14 Cl1C Cl2B 62.4(7) 2_675 . y
Cl1B Cl1C C14 77.1(12) . . y
Cl2A Cl1C C14 56.9(11) . . y
Cl1A Cl1C C14 60.2(8) . . y
C14 Cl1C C14 35.5(8) 2_675 . y
Cl2B Cl1C C14 50.1(6) . . y
Cl1B Cl1C Cl2C 119.0(13) . . y
Cl2A Cl1C Cl2C 15.8(10) . . y
Cl1A Cl1C Cl2C 100.9(8) . . y
C14 Cl1C Cl2C 57.9(6) 2_675 . y
Cl2B Cl1C Cl2C 8.6(6) . . y
C14 Cl1C Cl2C 41.9(5) . . y
Cl1B Cl1C Cl1B 36.9(11) . 2_675 y
Cl2A Cl1C Cl1B 100.9(13) . 2_675 y
Cl1A Cl1C Cl1B 15.7(6) . 2_675 y
C14 Cl1C Cl1B 58.8(7) 2_675 2_675 y
Cl2B Cl1C Cl1B 93.8(7) . 2_675 y
C14 Cl1C Cl1B 44.9(6) . 2_675 y
Cl2C Cl1C Cl1B 85.2(6) . 2_675 y
Cl2B Cl2A Cl1C 164(3) . . y
Cl2B Cl2A Cl2C 11.8(15) . . y
Cl1C Cl2A Cl2C 151.8(18) . . y
Cl2B Cl2A C14 92.8(17) . 2_675 y
Cl1C Cl2A C14 78.2(13) . 2_675 y
Cl2C Cl2A C14 85.2(11) . 2_675 y
Cl2B Cl2A Cl2D 10.9(12) . . y
Cl1C Cl2A Cl2D 157.6(16) . . y
Cl2C Cl2A Cl2D 12.1(9) . . y
C14 Cl2A Cl2D 82.3(10) 2_675 . y
Cl2B Cl2A C14 71.4(16) . . y
Cl1C Cl2A C14 93.0(14) . . y
Cl2C Cl2A C14 60.0(9) . . y
C14 Cl2A C14 41.7(9) 2_675 . y
Cl2D Cl2A C14 64.9(9) . . y
Cl2B Cl2A Cl1B 143.5(19) . . y
Cl1C Cl2A Cl1B 21.2(9) . . y
Cl2C Cl2A Cl1B 131.9(12) . . y
C14 Cl2A Cl1B 59.8(8) 2_675 . y
Cl2D Cl2A Cl1B 136.3(11) . . y
C14 Cl2A Cl1B 72.1(8) . . y
Cl2B Cl2A Cl2E 32.7(15) . . y
Cl1C Cl2A Cl2E 139.6(16) . . y
Cl2C Cl2A Cl2E 29.8(10) . . y
C14 Cl2A Cl2E 61.6(9) 2_675 . y
Cl2D Cl2A Cl2E 21.8(8) . . y
C14 Cl2A Cl2E 55.0(9) . . y
Cl1B Cl2A Cl2E 119.6(10) . . y
Cl2B Cl2A Cl1A 124.3(18) . . y
Cl1C Cl2A Cl1A 39.4(10) . . y
Cl2C Cl2A Cl1A 112.6(10) . . y
C14 Cl2A Cl1A 54.8(8) 2_675 . y
Cl2D Cl2A Cl1A 118.9(9) . . y
C14 Cl2A Cl1A 54.1(7) . . y
Cl1B Cl2A Cl1A 20.4(5) . . y
Cl2E Cl2A Cl1A 106.7(10) . . y
Cl2C Cl2B Cl2A 151(4) . . y
Cl2C Cl2B Cl2D 27(2) . . y
Cl2A Cl2B Cl2D 160(2) . . y
Cl2C Cl2B Cl2E 45(2) . . y
Cl2A Cl2B Cl2E 130(2) . . y
Cl2D Cl2B Cl2E 29.4(12) . . y
Cl2C Cl2B C14 70(2) . . y
Cl2A Cl2B C14 81.1(16) . . y
Cl2D Cl2B C14 86.0(13) . . y
Cl2E Cl2B C14 69.4(11) . . y
Cl2C Cl2B Cl1C 142(3) . . y
Cl2A Cl2B Cl1C 9.3(14) . . y
Cl2D Cl2B Cl1C 155.1(13) . . y
Cl2E Cl2B Cl1C 127.0(13) . . y
C14 Cl2B Cl1C 72.4(8) . . y
Cl2C Cl2B C14 98(2) . 2_675 y
Cl2A Cl2B C14 61.3(15) . 2_675 y
Cl2D Cl2B C14 98.9(12) . 2_675 y
Cl2E Cl2B C14 70.7(11) . 2_675 y
C14 Cl2B C14 39.5(8) . 2_675 y
Cl1C Cl2B C14 56.5(7) . 2_675 y
Cl2C Cl2B Cl2E 60(2) . 2_675 y
Cl2A Cl2B Cl2E 107.8(17) . 2_675 y
Cl2D Cl2B Cl2E 51.9(13) . 2_675 y
Cl2E Cl2B Cl2E 23.1(12) . 2_675 y
C14 Cl2B Cl2E 53.3(9) . 2_675 y
Cl1C Cl2B Cl2E 103.9(8) . 2_675 y
C14 Cl2B Cl2E 47.6(8) 2_675 2_675 y
Cl2C Cl2B Cl1B 126(3) . . y
Cl2A Cl2B Cl1B 25.2(14) . . y
Cl2D Cl2B Cl1B 139.5(12) . . y
Cl2E Cl2B Cl1B 113.6(12) . . y
C14 Cl2B Cl1B 56.0(7) . . y
Cl1C Cl2B Cl1B 16.6(4) . . y
C14 Cl2B Cl1B 43.4(6) 2_675 . y
Cl2E Cl2B Cl1B 90.6(8) 2_675 . y
Cl2B Cl2C Cl2E 116(3) . . y
Cl2B Cl2C Cl2A 17(2) . . y
Cl2E Cl2C Cl2A 116.0(17) . . y
Cl2B Cl2C C14 90(3) . . y
Cl2E Cl2C C14 81.1(15) . . y
Cl2A Cl2C C14 73.4(11) . . y
Cl2B Cl2C C14 66(2) . 2_675 y
Cl2E Cl2C C14 70.6(14) . 2_675 y
Cl2A Cl2C C14 54.0(9) . 2_675 y
C14 Cl2C C14 36.8(8) . 2_675 y
Cl2B Cl2C Cl2E 108(3) . 2_675 y
Cl2E Cl2C Cl2E 22.1(13) . 2_675 y
Cl2A Cl2C Cl2E 101.5(12) . 2_675 y
C14 Cl2C Cl2E 59.7(10) . 2_675 y
C14 Cl2C Cl2E 50.5(8) 2_675 2_675 y
Cl2B Cl2C Cl1C 30(2) . . y
Cl2E Cl2C Cl1C 115.2(16) . . y
Cl2A Cl2C Cl1C 12.4(8) . . y
C14 Cl2C Cl1C 61.6(8) . . y
C14 Cl2C Cl1C 47.3(6) 2_675 . y
Cl2E Cl2C Cl1C 97.4(9) 2_675 . y
Cl2E Cl2D Cl2B 117(3) . . y
Cl2E Cl2D Cl2A 108(2) . . y
Cl2B Cl2D Cl2A 9.5(10) . . y
Cl2E Cl2D C14 74(2) . . y
Cl2B Cl2D C14 64.1(11) . . y
Cl2A Cl2D C14 58.4(8) . . y
Cl2E Cl2D Cl2E 13.2(14) . 2_675 y
Cl2B Cl2D Cl2E 106.8(15) . 2_675 y
Cl2A Cl2D Cl2E 97.3(12) . 2_675 y
C14 Cl2D Cl2E 61.1(10) . 2_675 y
Cl2E Cl2D C14 63(2) . 2_675 y
Cl2B Cl2D C14 56.6(10) . 2_675 y
Cl2A Cl2D C14 47.3(7) . 2_675 y
C14 Cl2D C14 33.2(7) . 2_675 y
Cl2E Cl2D C14 50.8(9) 2_675 2_675 y
Cl2D Cl2E Cl2C 21.4(15) . . y
Cl2D Cl2E Cl2E 158(2) . 2_675 y
Cl2C Cl2E Cl2E 136.5(16) . 2_675 y
Cl2D Cl2E Cl2B 33.3(16) . . y
Cl2C Cl2E Cl2B 19.3(10) . . y
Cl2E Cl2E Cl2B 127.8(15) 2_675 . y
Cl2D Cl2E C14 80(2) . . y
Cl2C Cl2E C14 59.2(13) . . y
Cl2E Cl2E C14 78.3(12) 2_675 . y
Cl2B Cl2E C14 59.8(11) . . y
Cl2D Cl2E C14 95(2) . 2_675 y
Cl2C Cl2E C14 75.2(15) . 2_675 y
Cl2E Cl2E C14 64.5(11) 2_675 2_675 y
Cl2B Cl2E C14 63.3(11) . 2_675 y
C14 Cl2E C14 37.0(9) . 2_675 y
Cl2D Cl2E Cl2D 149(3) . 2_675 y
Cl2C Cl2E Cl2D 128(2) . 2_675 y
Cl2E Cl2E Cl2D 8.9(9) 2_675 2_675 y
Cl2B Cl2E Cl2D 119.0(17) . 2_675 y
C14 Cl2E Cl2D 70.4(11) . 2_675 y
C14 Cl2E Cl2D 55.7(10) 2_675 2_675 y
Cl2D Cl2E Cl2A 50.4(19) . . y
Cl2C Cl2E Cl2A 34.2(11) . . y
Cl2E Cl2E Cl2A 111.3(14) 2_675 . y
Cl2B Cl2E Cl2A 17.1(8) . . y
C14 Cl2E Cl2A 52.0(8) . . y
C14 Cl2E Cl2A 47.0(8) 2_675 . y
Cl2D Cl2E Cl2A 102.7(13) 2_675 . y
Cl2D Cl2E Cl2C 137(3) . 2_675 y
Cl2C Cl2E Cl2C 116(2) . 2_675 y
Cl2E Cl2E Cl2C 21.3(7) 2_675 2_675 y
Cl2B Cl2E Cl2C 106.9(14) . 2_675 y
C14 Cl2E Cl2C 59.1(10) . 2_675 y
C14 Cl2E Cl2C 43.8(8) 2_675 2_675 y
Cl2D Cl2E Cl2C 12.4(5) 2_675 2_675 y
Cl2A Cl2E Cl2C 90.8(11) . 2_675 y
Cl2D Cl2E Cl2B 129(2) . 2_675 y
Cl2C Cl2E Cl2B 107.9(17) . 2_675 y
Cl2E Cl2E Cl2B 29.0(9) 2_675 2_675 y
Cl2B Cl2E Cl2B 102.9(14) . 2_675 y
C14 Cl2E Cl2B 49.3(9) . 2_675 y
C14 Cl2E Cl2B 43.0(7) 2_675 2_675 y
Cl2D Cl2E Cl2B 21.3(6) 2_675 2_675 y
Cl2A Cl2E Cl2B 88.5(10) . 2_675 y
Cl2C Cl2E Cl2B 12.5(5) 2_675 2_675 y
Cl3B Cl3A Cl3B 166(3) 2_675 . y
Cl3B Cl3A Cl3C 27.3(10) 2_675 2_675 y
Cl3B Cl3A Cl3C 141(2) . 2_675 y
Cl3B Cl3A Cl3C 141(2) 2_675 . y
Cl3B Cl3A Cl3C 27.3(10) . . y
Cl3C Cl3A Cl3C 128(2) 2_675 . y
Cl3B Cl3A C15 100.2(16) 2_675 2_675 y
Cl3B Cl3A C15 65.9(13) . 2_675 y
Cl3C Cl3A C15 77.8(12) 2_675 2_675 y
Cl3C Cl3A C15 52.1(10) . 2_675 y
Cl3B Cl3A C15 65.9(13) 2_675 . y
Cl3B Cl3A C15 100.2(16) . . y
Cl3C Cl3A C15 52.1(10) 2_675 . y
Cl3C Cl3A C15 77.8(12) . . y
C15 Cl3A C15 38.4(8) 2_675 . y
Cl3B Cl3A Cl4A 63.3(12) 2_675 2_675 y
Cl3B Cl3A Cl4A 105.8(14) . 2_675 y
Cl3C Cl3A Cl4A 36.1(9) 2_675 2_675 y
Cl3C Cl3A Cl4A 100.0(13) . 2_675 y
C15 Cl3A Cl4A 48.4(7) 2_675 2_675 y
C15 Cl3A Cl4A 45.0(6) . 2_675 y
Cl3B Cl3A Cl4A 105.8(14) 2_675 . y
Cl3B Cl3A Cl4A 63.3(12) . . y
Cl3C Cl3A Cl4A 100.0(13) 2_675 . y
Cl3C Cl3A Cl4A 36.1(9) . . y
C15 Cl3A Cl4A 45.0(6) 2_675 . y
C15 Cl3A Cl4A 48.4(7) . . y
Cl4A Cl3A Cl4A 86.8(11) 2_675 . y
Cl3C Cl3B Cl3A 108(2) . . y
Cl3C Cl3B Cl3B 103(2) . 2_675 y
Cl3A Cl3B Cl3B 7.0(14) . 2_675 y
Cl3C Cl3B C15 56(2) . 2_675 y
Cl3A Cl3B C15 87.1(15) . 2_675 y
Cl3B Cl3B C15 80.2(5) 2_675 2_675 y
Cl3C Cl3B Cl3C 101(2) . 2_675 y
Cl3A Cl3B Cl3C 22.3(12) . 2_675 y
Cl3B Cl3B Cl3C 16.6(5) 2_675 2_675 y
C15 Cl3B Cl3C 66.5(7) 2_675 2_675 y
Cl3C Cl3B Cl4A 15.5(19) . . y
Cl3A Cl3B Cl4A 93.1(14) . . y
Cl3B Cl3B Cl4A 87.8(7) 2_675 . y
C15 Cl3B Cl4A 50.3(7) 2_675 . y
Cl3C Cl3B Cl4A 86.0(8) 2_675 . y
Cl3C Cl3B Cl4B 19.2(19) . . y
Cl3A Cl3B Cl4B 89.8(13) . . y
Cl3B Cl3B Cl4B 84.3(6) 2_675 . y
C15 Cl3B Cl4B 47.8(6) 2_675 . y
Cl3C Cl3B Cl4B 82.0(7) 2_675 . y
Cl4A Cl3B Cl4B 4.0(7) . . y
Cl3B Cl3C Cl3A 44.4(18) . . y
Cl3B Cl3C Cl4A 158(3) . . y
Cl3A Cl3C Cl4A 114.2(14) . . y
Cl3B Cl3C C15 105(2) . 2_675 y
Cl3A Cl3C C15 89.9(12) . 2_675 y
Cl4A Cl3C C15 65.5(10) . 2_675 y
Cl3B Cl3C Cl4B 155(2) . . y
Cl3A Cl3C Cl4B 111.0(12) . . y
Cl4A Cl3C Cl4B 4.0(9) . . y
C15 Cl3C Cl4B 62.5(8) 2_675 . y
Cl3B Cl3C Cl3B 60(2) . 2_675 y
Cl3A Cl3C Cl3B 16.3(8) . 2_675 y
Cl4A Cl3C Cl3B 98.2(10) . 2_675 y
C15 Cl3C Cl3B 80.0(8) 2_675 2_675 y
Cl4B Cl3C Cl3B 94.9(7) . 2_675 y
Cl3B Cl3C C15 105(2) . . y
Cl3A Cl3C C15 67.5(11) . . y
Cl4A Cl3C C15 55.5(9) . . y
C15 Cl3C C15 38.4(8) 2_675 . y
Cl4B Cl3C C15 51.5(6) . . y
Cl3B Cl3C C15 52.4(6) 2_675 . y
Cl3B Cl3C Cl4C 152(2) . . y
Cl3A Cl3C Cl4C 108.1(11) . . y
Cl4A Cl3C Cl4C 7.0(7) . . y
C15 Cl3C Cl4C 61.0(7) 2_675 . y
Cl4B Cl3C Cl4C 3.0(6) . . y
Cl3B Cl3C Cl4C 92.0(7) 2_675 . y
C15 Cl3C Cl4C 48.6(6) . . y
Cl3B Cl3C Cl3C 64(2) . 2_675 y
Cl3A Cl3C Cl3C 25.9(10) . 2_675 y
Cl4A Cl3C Cl3C 95.0(10) . 2_675 y
C15 Cl3C Cl3C 65.3(7) 2_675 2_675 y
Cl4B Cl3C Cl3C 91.3(7) . 2_675 y
Cl3B Cl3C Cl3C 15.2(5) 2_675 2_675 y
C15 Cl3C Cl3C 42.7(5) . 2_675 y
Cl4C Cl3C Cl3C 88.2(7) . 2_675 y
Cl3B Cl3C Cl4D 140(2) . . y
Cl3A Cl3C Cl4D 100.9(11) . . y
Cl4A Cl3C Cl4D 22.6(8) . . y
C15 Cl3C Cl4D 44.8(7) 2_675 . y
Cl4B Cl3C Cl4D 18.9(5) . . y
Cl3B Cl3C Cl4D 84.8(7) 2_675 . y
C15 Cl3C Cl4D 35.2(5) . . y
Cl4C Cl3C Cl4D 16.7(4) . . y
Cl3C Cl3C Cl4D 77.5(5) 2_675 . y
Cl4C Cl4A Cl4D 33.2(11) . . y
Cl4C Cl4A Cl3C 159(2) . . y
Cl4D Cl4A Cl3C 129.5(17) . . y
Cl4C Cl4A C15 104.7(17) . 2_675 y
Cl4D Cl4A C15 71.5(12) . 2_675 y
Cl3C Cl4A C15 60.7(10) . 2_675 y
Cl4C Cl4A Cl4E 35.9(12) . . y
Cl4D Cl4A Cl4E 3.2(9) . . y
Cl3C Cl4A Cl4E 126.5(13) . . y
C15 Cl4A Cl4E 68.9(9) 2_675 . y
Cl4C Cl4A C15 78.0(15) . . y
Cl4D Cl4A C15 52.2(10) . . y
Cl3C Cl4A C15 81.5(11) . . y
C15 Cl4A C15 45.2(9) 2_675 . y
Cl4E Cl4A C15 49.1(7) . . y
Cl4C Cl4A Cl3B 153.5(19) . . y
Cl4D Cl4A Cl3B 125.2(15) . . y
Cl3C Cl4A Cl3B 6.2(7) . . y
C15 Cl4A Cl3B 58.7(8) 2_675 . y
Cl4E Cl4A Cl3B 122.1(10) . . y
C15 Cl4A Cl3B 75.9(9) . . y
Cl4C Cl4A Cl3A 131.4(18) . . y
Cl4D Cl4A Cl3A 110.2(13) . . y
Cl3C Cl4A Cl3A 29.7(7) . . y
C15 Cl4A Cl3A 59.1(8) 2_675 . y
Cl4E Cl4A Cl3A 107.1(9) . . y
C15 Cl4A Cl3A 58.0(7) . . y
Cl3B Cl4A Cl3A 23.6(4) . . y
Cl4D Cl4B Cl4E 2.4(12) . . y
Cl4D Cl4B C15 52.8(10) . . y
Cl4E Cl4B C15 53.1(8) . . y
Cl4D Cl4B C15 69.4(12) . 2_675 y
Cl4E Cl4B C15 71.3(7) . 2_675 y
C15 Cl4B C15 43.5(8) . 2_675 y
Cl4D Cl4B Cl3C 118.2(15) . . y
Cl4E Cl4B Cl3C 119.7(10) . . y
C15 Cl4B Cl3C 71.8(8) . . y
C15 Cl4B Cl3C 51.0(8) 2_675 . y
Cl4D Cl4B Cl3B 114.1(14) . . y
Cl4E Cl4B Cl3B 115.4(9) . . y
C15 Cl4B Cl3B 66.2(7) . . y
C15 Cl4B Cl3B 48.8(7) 2_675 . y
Cl3C Cl4B Cl3B 6.0(6) . . y
Cl4D Cl4C Cl4A 111(2) . . y
Cl4D Cl4C Cl4E 10.6(15) . . y
Cl4A Cl4C Cl4E 121.5(18) . . y
Cl4D Cl4C C15 48.2(15) . . y
Cl4A Cl4C C15 77.4(16) . . y
Cl4E Cl4C C15 53.7(8) . . y
Cl4D Cl4C C15 57.5(15) . 2_675 y
Cl4A Cl4C C15 53.8(14) . 2_675 y
Cl4E Cl4C C15 67.9(9) . 2_675 y
C15 Cl4C C15 40.7(8) . 2_675 y
Cl4D Cl4C Cl3C 100.6(17) . . y
Cl4A Cl4C Cl3C 13.6(14) . . y
Cl4E Cl4C Cl3C 110.3(10) . . y
C15 Cl4C Cl3C 63.8(7) . . y
C15 Cl4C Cl3C 44.3(6) 2_675 . y
Cl4C Cl4D Cl4B 20.5(17) . . y
Cl4C Cl4D Cl4A 35.6(16) . . y
Cl4B Cl4D Cl4A 15.2(14) . . y
Cl4C Cl4D C15 109.7(19) . . y
Cl4B Cl4D C15 96.9(13) . . y
Cl4A Cl4D C15 84.9(12) . . y
Cl4C Cl4D C15 102.0(19) . 2_675 y
Cl4B Cl4D C15 81.5(13) . 2_675 y
Cl4A Cl4D C15 66.5(11) . 2_675 y
C15 Cl4D C15 49.0(9) . 2_675 y
Cl4C Cl4D Cl4E 140.6(18) . 2_675 y
Cl4B Cl4D Cl4E 120.1(14) . 2_675 y
Cl4A Cl4D Cl4E 105.4(12) . 2_675 y
C15 Cl4D Cl4E 56.1(8) . 2_675 y
C15 Cl4D Cl4E 39.3(7) 2_675 2_675 y
Cl4C Cl4D Cl4D 137.0(17) . 2_675 y
Cl4B Cl4D Cl4D 116.7(14) . 2_675 y
Cl4A Cl4D Cl4D 101.5(12) . 2_675 y
C15 Cl4D Cl4D 44.9(9) . 2_675 y
C15 Cl4D Cl4D 35.4(7) 2_675 2_675 y
Cl4E Cl4D Cl4D 11.2(4) 2_675 2_675 y
Cl4C Cl4D Cl3C 62.6(16) . . y
Cl4B Cl4D Cl3C 42.9(12) . . y
Cl4A Cl4D Cl3C 27.8(10) . . y
C15 Cl4D Cl3C 60.8(8) . . y
C15 Cl4D Cl3C 40.8(7) 2_675 . y
Cl4E Cl4D Cl3C 80.0(6) 2_675 . y
Cl4D Cl4D Cl3C 74.5(5) 2_675 . y
Cl4C Cl4E Cl4B 12.1(10) . . y
Cl4C Cl4E C15 86.0(10) . . y
Cl4B Cl4E C15 77.6(9) . . y
Cl4C Cl4E Cl4A 22.6(8) . . y
Cl4B Cl4E Cl4A 10.6(9) . . y
C15 Cl4E Cl4A 69.0(10) . . y
Cl4C Cl4E C15 77.6(9) . 2_675 y
Cl4B Cl4E C15 65.6(8) . 2_675 y
C15 Cl4E C15 44.5(9) . 2_675 y
Cl4A Cl4E C15 55.1(8) . 2_675 y
Cl4C Cl4E Cl4E 118.2(9) . 2_675 y
Cl4B Cl4E Cl4E 106.3(8) . 2_675 y
C15 Cl4E Cl4E 60.5(7) . 2_675 y
Cl4A Cl4E Cl4E 96.2(7) . 2_675 y
C15 Cl4E Cl4E 41.5(5) 2_675 2_675 y
Cl4C Cl4E Cl4D 115.8(9) . 2_675 y
Cl4B Cl4E Cl4D 103.7(9) . 2_675 y
C15 Cl4E Cl4D 49.2(7) . 2_675 y
Cl4A Cl4E Cl4D 93.1(8) . 2_675 y
C15 Cl4E Cl4D 38.3(6) 2_675 2_675 y
Cl4E Cl4E Cl4D 11.8(4) 2_675 2_675 y
C1 N1 C4 112.4(4) . . y
C1 N1 C2 138.1(4) . . y
C4 N1 C2 109.5(4) . . y
C1 N2 C5 112.4(4) . . y
C1 N2 C7 136.7(4) . . y
C5 N2 C7 110.8(4) . . y
C4 O1 C3 106.0(4) . . y
C5 O2 C6 107.3(4) . . y
C1 Pd C1 179.0(3) 2_775 . y
C1 Pd I 90.11(10) 2_775 . y
C1 Pd I 89.89(10) . . y
C1 Pd I 89.89(10) 2_775 2_775 y
C1 Pd I 90.11(10) . 2_775 y
I Pd I 179.85(3) . 2_775 y

loop_
_geom_bond_atom_site_label_1
_geom_bond_atom_site_label_2
_geom_bond_distance
_geom_bond_site_symmetry_2
_geom_bond_publ_flag
C1 N2 1.333(6) . y
C1 N1 1.358(6) . y
C1 Pd 2.035(3) . y
C2 N1 1.470(6) . y
C2 C3 1.515(8) . y
C2 C8 1.527(8) . y
C3 O1 1.432(8) . y
C4 C5 1.323(7) . y
C4 O1 1.348(6) . y
C4 N1 1.380(6) . y
C5 O2 1.355(6) . y
C5 N2 1.398(6) . y
C6 O2 1.427(8) . y
C6 C7 1.537(7) . y
C7 N2 1.469(6) . y
C7 C11 1.498(8) . y
C8 C9 1.463(12) . y
C8 C10 1.509(10) . y
C11 C13 1.460(10) . y
C11 C12 1.512(8) . y
C14 C14 1.14(2) 2_675 y
C14 Cl2C 1.486(18) . y
C14 Cl2A 1.542(19) 2_675 y
C14 Cl2B 1.577(18) . y
C14 Cl1B 1.604(17) 2_675 y
C14 Cl2A 1.644(19) . y
C14 Cl1C 1.651(16) 2_675 y
C14 Cl2E 1.71(3) . y
C14 Cl2D 1.749(18) . y
C14 Cl2B 1.755(18) 2_675 y
C14 Cl1A 1.79(2) . y
C14 Cl2E 1.85(3) 2_675 y
C15 C15 1.31(2) 2_675 y
C15 Cl4D 1.393(17) . y
C15 Cl4E 1.421(17) . y
C15 Cl3C 1.572(19) 2_675 y
C15 Cl4A 1.64(2) 2_675 y
C15 Cl4D 1.697(17) 2_675 y
C15 Cl4B 1.735(17) . y
C15 Cl4A 1.76(2) . y
C15 Cl4C 1.760(18) . y
C15 Cl4B 1.793(18) 2_675 y
C15 Cl3B 1.821(18) 2_675 y
C15 Cl4E 1.866(17) 2_675 y
Cl1A Cl1B 0.834(12) . y
Cl1A Cl1B 0.834(12) 2_675 y
Cl1A Cl1C 1.533(14) 2_675 y
Cl1A Cl1C 1.533(14) . y
Cl1A C14 1.79(2) 2_675 y
Cl1A Cl2A 2.16(2) 2_675 y
Cl1A Cl2A 2.16(2) . y
Cl1B Cl1C 0.832(12) . y
Cl1B C14 1.604(17) 2_675 y
Cl1B Cl1B 1.61(2) 2_675 y
Cl1B Cl2A 1.67(2) . y
Cl1B Cl1C 2.200(18) 2_675 y
Cl1B Cl2B 2.331(18) . y
Cl1C Cl2A 0.98(2) . y
Cl1C C14 1.651(16) 2_675 y
Cl1C Cl2B 1.734(17) . y
Cl1C Cl2C 2.166(19) . y
Cl1C Cl1B 2.200(18) 2_675 y
Cl2A Cl2B 0.767(17) . y
Cl2A Cl2C 1.25(2) . y
Cl2A C14 1.542(19) 2_675 y
Cl2A Cl2D 1.61(2) . y
Cl2A Cl2E 2.00(3) . y
Cl2B Cl2C 0.521(17) . y
Cl2B Cl2D 0.873(19) . y
Cl2B Cl2E 1.41(2) . y
Cl2B C14 1.755(18) 2_675 y
Cl2B Cl2E 2.30(3) 2_675 y
Cl2C Cl2E 1.10(2) . y
Cl2C C14 1.901(19) 2_675 y
Cl2C Cl2E 2.09(3) 2_675 y
Cl2D Cl2E 0.78(2) . y
Cl2D Cl2E 1.89(3) 2_675 y
Cl2D C14 2.078(18) 2_675 y
Cl2E Cl2E 1.14(5) 2_675 y
Cl2E C14 1.85(2) 2_675 y
Cl2E Cl2D 1.89(3) 2_675 y
Cl2E Cl2C 2.09(3) 2_675 y
Cl2E Cl2B 2.30(3) 2_675 y
Cl3A Cl3B 0.904(11) 2_675 y
Cl3A Cl3B 0.904(11) . y
Cl3A Cl3C 1.225(16) 2_675 y
Cl3A Cl3C 1.225(16) . y
Cl3A C15 1.99(2) 2_675 y
Cl3A Cl4A 2.25(2) 2_675 y
Cl3A Cl4A 2.25(2) . y
Cl3B Cl3C 0.591(15) . y
Cl3B Cl3B 1.79(2) 2_675 y
Cl3B C15 1.821(18) 2_675 y
Cl3B Cl3C 2.012(15) 2_675 y
Cl3B Cl4A 2.01(2) . y
Cl3B Cl4B 2.40(2) . y
Cl3C Cl4A 1.45(2) . y
Cl3C C15 1.572(19) 2_675 y
Cl3C Cl4B 1.86(2) . y
Cl3C Cl3B 2.012(15) 2_675 y
Cl3C Cl4C 2.170(19) . y
Cl3C Cl3C 2.20(3) 2_675 y
Cl3C Cl4D 2.401(19) . y
Cl4A Cl4C 0.75(2) . y
Cl4A Cl4D 1.198(19) . y
Cl4A C15 1.64(2) 2_675 y
Cl4A Cl4E 1.659(19) . y
Cl4B Cl4D 0.882(18) . y
Cl4B Cl4E 1.346(17) . y
Cl4B C15 1.793(18) 2_675 y
Cl4C Cl4D 0.704(16) . y
Cl4C Cl4E 1.141(17) . y
Cl4C C15 1.968(18) 2_675 y
Cl4D C15 1.697(17) 2_675 y
Cl4D Cl4E 2.241(14) 2_675 y
Cl4D Cl4D 2.37(3) 2_675 y
Cl4E C15 1.866(17) 2_675 y
Cl4E Cl4E 2.10(2) 2_675 y
Cl4E Cl4D 2.241(14) 2_675 y
I Pd 2.6138(5) . y
Pd C1 2.035(3) 2_775 y
Pd I 2.6139(5) 2_775 y
